data_7040865
loop_
_publ_author_name
'Ill\'an-Cabeza, Nuria A'
'Jim\'enez-Pulido, Sonia B'
'Hueso-Ure\~na, Francisco'
'Pe\~na-Ruiz, Tom\'as'
'Quir\'os-Oloz\'abal, Miguel'
'Moreno-Carretero, Miguel N'

_publ_section_title
;
 Interactions between 2,4-bis-pteridine-1,5-benzodiazepine and group 12
 dihalides: synthesis, spectral and XRD structural studies and theoretical
 calculations.
;
_journal_issue 44
_journal_name_full 'Dalton transactions (Cambridge, England : 2003)'
_journal_page_first 17896
_journal_page_last 17909
_journal_paper_doi 10.1039/c6dt03583c
_journal_volume 45
_journal_year 2016
_chemical_formula_moiety '2(C28 H28 Hg I2 N10 O4), Hg I2, 2(C2 H3 N)'
_chemical_formula_sum 'C60 H62 Hg3 I6 N22 O8'
_chemical_formula_weight 2582.48
_chemical_name_systematic
; 
 ? 
;
_space_group_crystal_system monoclinic
_space_group_IT_number 14
_space_group_name_Hall '-P 2ybc'
_space_group_name_H-M_alt 'P 1 21/c 1'
_symmetry_space_group_name_Hall '-P 2ybc'
_symmetry_space_group_name_H-M 'P 1 21/c 1'
_atom_sites_solution_hydrogens geom
_atom_sites_solution_primary direct
_atom_sites_solution_secondary difmap
_audit_creation_method SHELXL-2014/7
_audit_update_record
;
2016-08-24 deposited with the CCDC.
2016-10-11 downloaded from the CCDC.
;
_cell_angle_alpha 90
_cell_angle_beta 101.889(9)
_cell_angle_gamma 90
_cell_formula_units_Z 2
_cell_length_a 11.257(2)
_cell_length_b 16.968(2)
_cell_length_c 19.5916(16)
_cell_measurement_reflns_used 203
_cell_measurement_temperature 120(2)
_cell_measurement_theta_max 20
_cell_measurement_theta_min 4
_cell_volume 3661.9(8)
_computing_cell_refinement 'Dirax/lsq (Duisenberg & Schreurs, 1989-2000)'
_computing_data_collection 'Collect (Bruker AXS BV, 1997-2004)'
_computing_data_reduction 'EvalCCD (Duisenberg & Schreurs 1990-2000)'
_computing_structure_refinement 'SHELXL-2014/7 (Sheldrick, 2014)'
_computing_structure_solution 'SHELXS-86 (Sheldrick, 1986)'
_diffrn_ambient_temperature 120(2)
_diffrn_detector_area_resol_mean 9
_diffrn_measured_fraction_theta_full 0.998
_diffrn_measured_fraction_theta_max 0.998
_diffrn_measurement_device_type KappaCCD
_diffrn_measurement_method 'CCD rotation images, thick slices'
_diffrn_radiation_type MoK\a
_diffrn_radiation_wavelength 0.71073
_diffrn_reflns_av_R_equivalents 0.0638
_diffrn_reflns_av_unetI/netI 0.0458
_diffrn_reflns_Laue_measured_fraction_full 0.998
_diffrn_reflns_Laue_measured_fraction_max 0.998
_diffrn_reflns_limit_h_max 14
_diffrn_reflns_limit_h_min -14
_diffrn_reflns_limit_k_max 22
_diffrn_reflns_limit_k_min -22
_diffrn_reflns_limit_l_max 25
_diffrn_reflns_limit_l_min -25
_diffrn_reflns_number 55643
_diffrn_reflns_point_group_measured_fraction_full 0.998
_diffrn_reflns_point_group_measured_fraction_max 0.998
_diffrn_reflns_theta_full 25.242
_diffrn_reflns_theta_max 27.504
_diffrn_reflns_theta_min 3.316
_diffrn_source 'Enraf Nonius FR590'
_exptl_absorpt_coefficient_mu 8.870
_exptl_absorpt_correction_T_max 0.27
_exptl_absorpt_correction_T_min 0.1578
_exptl_absorpt_correction_type multi-scan
_exptl_absorpt_process_details '(SADABS 2.10, 2003)'
_exptl_crystal_colour yellow
_exptl_crystal_density_diffrn 2.342
_exptl_crystal_density_method 'not measured'
_exptl_crystal_description prism
_exptl_crystal_F_000 2396
_exptl_crystal_size_max 0.330
_exptl_crystal_size_mid 0.310
_exptl_crystal_size_min 0.200
_refine_diff_density_max 1.155
_refine_diff_density_min -1.965
_refine_diff_density_rms 0.226
_refine_ls_extinction_method none
_refine_ls_goodness_of_fit_ref 1.126
_refine_ls_hydrogen_treatment constr
_refine_ls_matrix_type full
_refine_ls_number_parameters 448
_refine_ls_number_reflns 8404
_refine_ls_number_restraints 0
_refine_ls_restrained_S_all 1.126
_refine_ls_R_factor_all 0.0664
_refine_ls_R_factor_gt 0.0376
_refine_ls_shift/su_max 0.001
_refine_ls_shift/su_mean 0.000
_refine_ls_structure_factor_coef Fsqd
_refine_ls_weighting_details 'w=1/[\s^2^(Fo^2^)+(0.0400P)^2^+16.0000P] where P=(Fo^2^+2Fc^2^)/3'
_refine_ls_weighting_scheme calc
_refine_ls_wR_factor_gt 0.0854
_refine_ls_wR_factor_ref 0.0972
_reflns_Friedel_coverage 0.000
_reflns_number_gt 6299
_reflns_number_total 8404
_reflns_threshold_expression 'I > 2\s(I)'
_cod_data_source_file c6dt03583c2.cif
_cod_data_source_block hghgdlmbzd
_cod_depositor_comments 'Adding full bibliography for 7040859--7040866.cif.'
_cod_original_cell_volume 3661.8(9)
_cod_database_code 7040865
_shelx_shelxl_version_number 2014/7
_shelx_space_group_comment
; 
The symmetry employed for this shelxl refinement is uniquely defined 
by the following loop, which should always be used as a source of 
symmetry information in preference to the above space-group names. 
They are only intended as comments. 
;
_shelx_estimated_absorpt_t_min 0.158
_shelx_estimated_absorpt_t_max 0.270

loop_
_space_group_symop_operation_xyz
'x, y, z'
'-x, y+1/2, -z+1/2'
'-x, -y, -z'
'x, -y-1/2, z-1/2'

loop_
_atom_site_label
_atom_site_type_symbol
_atom_site_fract_x
_atom_site_fract_y
_atom_site_fract_z
_atom_site_U_iso_or_equiv
_atom_site_adp_type
_atom_site_occupancy
_atom_site_site_symmetry_order
_atom_site_calc_flag
_atom_site_refinement_flags_posn
_atom_site_refinement_flags_adp
_atom_site_refinement_flags_occupancy
Hg1 Hg 0.75710(2) 0.01429(2) 0.18501(2) 0.01812(7) Uani 1 1 d . . .
I11 I 0.71550(4) -0.04009(3) 0.05332(2) 0.02613(12) Uani 1 1 d . . .
I12 I 0.77547(5) -0.06247(3) 0.30422(3) 0.02959(13) Uani 1 1 d . . .
N1A N 0.6582(5) 0.1092(3) 0.4213(3) 0.0163(12) Uani 1 1 d . . .
C1A C 0.6639(6) 0.0499(4) 0.4769(4) 0.0208(15) Uani 1 1 d . . .
H11A H 0.6827 0.0760 0.5225 0.031 Uiso 1 1 d R U .
H12A H 0.7275 0.0113 0.4740 0.031 Uiso 1 1 d R U .
H13A H 0.5855 0.0230 0.4713 0.031 Uiso 1 1 d R U .
C2A C 0.5476(6) 0.1389(4) 0.3885(3) 0.0199(15) Uani 1 1 d . . .
O2A O 0.4525(4) 0.1175(3) 0.4037(3) 0.0255(12) Uani 1 1 d . . .
N3A N 0.5463(5) 0.1926(4) 0.3356(3) 0.0193(13) Uani 1 1 d . . .
C3A C 0.4279(6) 0.2263(5) 0.3047(4) 0.0279(17) Uani 1 1 d . . .
H31A H 0.4368 0.2636 0.2680 0.042 Uiso 1 1 d R U .
H32A H 0.3722 0.1840 0.2847 0.042 Uiso 1 1 d R U .
H33A H 0.3951 0.2538 0.3408 0.042 Uiso 1 1 d R U .
C4A C 0.6479(6) 0.2242(4) 0.3142(3) 0.0157(14) Uani 1 1 d . . .
O4A O 0.6399(4) 0.2769(3) 0.2724(2) 0.0194(10) Uani 1 1 d . . .
C4AA C 0.7618(6) 0.1864(4) 0.3491(3) 0.0134(13) Uani 1 1 d . . .
N5A N 0.8629(5) 0.2043(3) 0.3268(3) 0.0149(11) Uani 1 1 d . . .
C6A C 0.9675(6) 0.1721(4) 0.3585(3) 0.0149(13) Uani 1 1 d . . .
C7A C 0.9731(6) 0.1245(4) 0.4193(3) 0.0164(13) Uani 1 1 d . . .
C71A C 1.0869(6) 0.0925(5) 0.4640(4) 0.0243(16) Uani 1 1 d . . .
H71A H 1.0673 0.0664 0.5049 0.036 Uiso 1 1 d R U .
H72A H 1.1440 0.1357 0.4792 0.036 Uiso 1 1 d R U .
H73A H 1.1239 0.0544 0.4371 0.036 Uiso 1 1 d R U .
N8A N 0.8703(5) 0.1048(3) 0.4403(3) 0.0179(12) Uani 1 1 d . . .
C8AA C 0.7651(6) 0.1336(4) 0.4031(3) 0.0174(14) Uani 1 1 d . . .
C61A C 1.0772(5) 0.1951(4) 0.3266(3) 0.0155(13) Uani 1 1 d . . .
C62A C 1.1418(6) 0.2651(4) 0.3682(4) 0.0189(14) Uani 1 1 d . . .
H61A H 1.0846 0.3089 0.3666 0.028 Uiso 1 1 d R U .
H62A H 1.1719 0.2491 0.4168 0.028 Uiso 1 1 d R U .
H63A H 1.2102 0.2818 0.3478 0.028 Uiso 1 1 d R U .
N1B N 0.4824(5) 0.2876(3) 0.1021(3) 0.0188(12) Uani 1 1 d . . .
C1B C 0.4626(7) 0.3690(4) 0.0766(4) 0.0250(16) Uani 1 1 d . . .
H11B H 0.5386 0.3986 0.0894 0.037 Uiso 1 1 d R U .
H12B H 0.4003 0.3940 0.0977 0.037 Uiso 1 1 d R U .
H13B H 0.4357 0.3685 0.0258 0.037 Uiso 1 1 d R U .
C2B C 0.3803(6) 0.2424(5) 0.1004(3) 0.0202(15) Uani 1 1 d . . .
O2B O 0.2781(4) 0.2673(3) 0.0786(3) 0.0313(13) Uani 1 1 d . . .
N3B N 0.3990(5) 0.1652(4) 0.1277(3) 0.0201(13) Uani 1 1 d . . .
C3B C 0.2887(6) 0.1194(5) 0.1323(4) 0.0249(16) Uani 1 1 d . . .
H31B H 0.2164 0.1512 0.1143 0.037 Uiso 1 1 d R U .
H32B H 0.2861 0.0712 0.1044 0.037 Uiso 1 1 d R U .
H33B H 0.2908 0.1054 0.1810 0.037 Uiso 1 1 d R U .
C4B C 0.5107(6) 0.1298(4) 0.1506(3) 0.0175(14) Uani 1 1 d . . .
O4B O 0.5209(4) 0.0633(3) 0.1741(3) 0.0231(11) Uani 1 1 d . . .
C4AB C 0.6143(6) 0.1804(4) 0.1458(3) 0.0176(14) Uani 1 1 d . . .
N5B N 0.7258(5) 0.1533(3) 0.1714(3) 0.0147(11) Uani 1 1 d . . .
C6B C 0.8209(6) 0.1995(4) 0.1725(3) 0.0159(13) Uani 1 1 d . . .
C7B C 0.8035(6) 0.2738(4) 0.1396(3) 0.0166(14) Uani 1 1 d . . .
C71B C 0.9061(7) 0.3257(4) 0.1256(4) 0.0228(15) Uani 1 1 d . . .
H71B H 0.9843 0.3007 0.1447 0.034 Uiso 1 1 d R U .
H72B H 0.8975 0.3330 0.0752 0.034 Uiso 1 1 d R U .
H73B H 0.9022 0.3771 0.1479 0.034 Uiso 1 1 d R U .
N8B N 0.6923(5) 0.3029(3) 0.1153(3) 0.0180(12) Uani 1 1 d . . .
C8AB C 0.5975(6) 0.2573(4) 0.1211(3) 0.0192(14) Uani 1 1 d . . .
C61B C 0.9405(6) 0.1673(4) 0.2081(3) 0.0150(13) Uani 1 1 d . . .
C62B C 1.0333(6) 0.2218(4) 0.2496(3) 0.0140(13) Uani 1 1 d . . .
H61B H 0.9979 0.2752 0.2489 0.017 Uiso 1 1 d R U .
H62B H 1.1040 0.2248 0.2269 0.017 Uiso 1 1 d R U .
N1F N 0.9530(5) 0.0922(3) 0.2033(3) 0.0155(11) Uani 1 1 d . . .
N2F N 1.1645(5) 0.1311(3) 0.3299(3) 0.0160(11) Uani 1 1 d . . .
H2F H 1.2302 0.1341 0.3631 0.019 Uiso 1 1 d R U .
C1F C 1.0575(6) 0.0479(4) 0.2308(3) 0.0132(13) Uani 1 1 d . . .
C2F C 1.1553(6) 0.0664(4) 0.2867(3) 0.0139(13) Uani 1 1 d . . .
C3F C 1.2534(6) 0.0114(4) 0.3014(4) 0.0178(14) Uani 1 1 d . . .
H3F H 1.3190 0.0221 0.3392 0.021 Uiso 1 1 d R U .
C4F C 1.2566(6) -0.0559(4) 0.2638(4) 0.0181(14) Uani 1 1 d . . .
H4F H 1.3256 -0.0894 0.2741 0.022 Uiso 1 1 d R U .
C5F C 1.1583(6) -0.0757(4) 0.2098(4) 0.0200(14) Uani 1 1 d . . .
H5F H 1.1583 -0.1234 0.1844 0.024 Uiso 1 1 d R U .
C6F C 1.0618(6) -0.0241(4) 0.1947(3) 0.0174(14) Uani 1 1 d . . .
H6F H 0.9950 -0.0374 0.1583 0.021 Uiso 1 1 d R U .
N1S N 0.4336(10) 0.7901(5) 0.0263(4) 0.062(3) Uani 1 1 d . . .
C1S C 0.4220(9) 0.8425(5) 0.0603(4) 0.038(2) Uani 1 1 d . . .
C2S C 0.4062(8) 0.9074(5) 0.1053(4) 0.0303(18) Uani 1 1 d . . .
H21S H 0.3211 0.9099 0.1096 0.045 Uiso 1 1 d R U .
H22S H 0.4286 0.9568 0.0853 0.045 Uiso 1 1 d R U .
H23S H 0.4580 0.8994 0.1515 0.045 Uiso 1 1 d R U .
Hg2 Hg 0.0000 0.0000 0.0000 0.04870(15) Uani 1 2 d S . P
I21 I -0.05350(5) 0.14784(3) 0.00257(3) 0.03468(14) Uani 1 1 d . . .

loop_
_atom_site_aniso_label
_atom_site_aniso_U_11
_atom_site_aniso_U_22
_atom_site_aniso_U_33
_atom_site_aniso_U_23
_atom_site_aniso_U_13
_atom_site_aniso_U_12
Hg1 0.01666(13) 0.01742(13) 0.02016(13) 0.00073(11) 0.00350(10) 0.00012(10)
I11 0.0254(2) 0.0325(3) 0.0201(2) -0.0035(2) 0.00378(19) 0.0004(2)
I12 0.0356(3) 0.0307(3) 0.0246(2) 0.0085(2) 0.0113(2) 0.0039(2)
N1A 0.015(3) 0.016(3) 0.019(3) -0.002(2) 0.006(2) -0.006(2)
C1A 0.025(4) 0.021(4) 0.020(3) 0.000(3) 0.013(3) -0.007(3)
C2A 0.016(3) 0.026(4) 0.016(3) -0.007(3) 0.000(3) -0.007(3)
O2A 0.016(2) 0.037(3) 0.023(3) 0.000(2) 0.004(2) -0.009(2)
N3A 0.009(3) 0.030(3) 0.020(3) -0.003(3) 0.004(2) 0.000(2)
C3A 0.012(3) 0.047(5) 0.024(4) 0.002(4) 0.002(3) -0.003(3)
C4A 0.013(3) 0.020(4) 0.016(3) -0.007(3) 0.006(3) -0.004(3)
O4A 0.017(2) 0.019(3) 0.024(2) 0.000(2) 0.005(2) 0.0010(19)
C4AA 0.013(3) 0.013(3) 0.015(3) -0.003(3) 0.004(2) -0.001(2)
N5A 0.013(3) 0.013(3) 0.020(3) -0.006(2) 0.007(2) -0.001(2)
C6A 0.014(3) 0.014(3) 0.018(3) -0.002(3) 0.006(3) 0.000(3)
C7A 0.020(3) 0.013(3) 0.016(3) 0.003(3) 0.005(3) 0.002(3)
C71A 0.019(4) 0.034(4) 0.017(3) 0.008(3) -0.001(3) 0.004(3)
N8A 0.016(3) 0.015(3) 0.022(3) -0.001(2) 0.002(2) -0.001(2)
C8AA 0.018(3) 0.017(3) 0.019(3) -0.006(3) 0.007(3) -0.006(3)
C61A 0.009(3) 0.016(3) 0.022(3) -0.001(3) 0.004(3) 0.002(2)
C62A 0.017(3) 0.017(3) 0.025(4) -0.006(3) 0.008(3) -0.003(3)
N1B 0.019(3) 0.020(3) 0.017(3) 0.001(2) 0.005(2) 0.007(2)
C1B 0.025(4) 0.021(4) 0.031(4) 0.014(3) 0.009(3) 0.012(3)
C2B 0.016(3) 0.028(4) 0.016(3) -0.002(3) 0.000(3) 0.006(3)
O2B 0.017(3) 0.039(3) 0.037(3) 0.002(3) 0.002(2) 0.008(2)
N3B 0.010(3) 0.028(3) 0.021(3) -0.002(3) 0.000(2) 0.000(2)
C3B 0.016(3) 0.029(4) 0.032(4) -0.003(3) 0.008(3) -0.004(3)
C4B 0.017(3) 0.020(4) 0.015(3) -0.003(3) 0.002(3) 0.005(3)
O4B 0.016(2) 0.020(3) 0.033(3) -0.001(2) 0.005(2) -0.003(2)
C4AB 0.018(3) 0.025(4) 0.012(3) -0.003(3) 0.007(3) 0.005(3)
N5B 0.012(3) 0.016(3) 0.015(3) -0.002(2) -0.002(2) 0.002(2)
C6B 0.017(3) 0.019(4) 0.012(3) 0.000(3) 0.004(3) 0.003(3)
C7B 0.018(3) 0.018(3) 0.014(3) -0.004(3) 0.003(3) 0.002(3)
C71B 0.026(4) 0.019(4) 0.023(4) 0.008(3) 0.003(3) 0.002(3)
N8B 0.018(3) 0.019(3) 0.017(3) 0.000(2) 0.004(2) 0.001(2)
C8AB 0.020(3) 0.026(4) 0.011(3) 0.000(3) 0.002(3) 0.006(3)
C61B 0.017(3) 0.018(3) 0.013(3) 0.005(3) 0.009(3) 0.002(3)
C62B 0.015(3) 0.009(3) 0.018(3) 0.002(3) 0.004(3) 0.000(2)
N1F 0.015(3) 0.017(3) 0.015(3) 0.000(2) 0.006(2) 0.001(2)
N2F 0.012(3) 0.015(3) 0.018(3) -0.004(2) -0.002(2) 0.002(2)
C1F 0.015(3) 0.011(3) 0.014(3) 0.001(3) 0.004(2) 0.002(2)
C2F 0.011(3) 0.012(3) 0.021(3) 0.001(3) 0.009(3) -0.002(2)
C3F 0.012(3) 0.021(3) 0.021(3) 0.007(3) 0.004(3) 0.000(3)
C4F 0.018(3) 0.012(3) 0.025(3) 0.004(3) 0.004(3) 0.003(3)
C5F 0.021(3) 0.019(4) 0.022(3) -0.005(3) 0.009(3) 0.002(3)
C6F 0.014(3) 0.021(4) 0.018(3) -0.005(3) 0.005(3) -0.002(3)
N1S 0.114(8) 0.035(5) 0.032(4) -0.007(4) 0.001(5) 0.013(5)
C1S 0.066(6) 0.027(5) 0.018(4) 0.001(4) 0.004(4) -0.005(4)
C2S 0.044(5) 0.024(4) 0.022(4) 0.003(3) 0.007(3) -0.007(4)
Hg2 0.0697(4) 0.0349(3) 0.0331(3) -0.0002(2) -0.0088(2) -0.0086(3)
I21 0.0336(3) 0.0397(3) 0.0328(3) -0.0005(2) 0.0114(2) -0.0045(2)

loop_
_atom_type_symbol
_atom_type_description
_atom_type_scat_dispersion_real
_atom_type_scat_dispersion_imag
_atom_type_scat_source
C C 0.0033 0.0016 'International Tables Vol C Tables 4.2.6.8 and 6.1.1.4'
H H 0.0000 0.0000 'International Tables Vol C Tables 4.2.6.8 and 6.1.1.4'
N N 0.0061 0.0033 'International Tables Vol C Tables 4.2.6.8 and 6.1.1.4'
O O 0.0106 0.0060 'International Tables Vol C Tables 4.2.6.8 and 6.1.1.4'
I I -0.4742 1.8119 'International Tables Vol C Tables 4.2.6.8 and 6.1.1.4'
Hg Hg -2.3894 9.2266 'International Tables Vol C Tables 4.2.6.8 and 6.1.1.4'

loop_
_exptl_crystal_face_index_h
_exptl_crystal_face_index_k
_exptl_crystal_face_index_l
_exptl_crystal_face_perp_dist
1 0 0 0.15
-1 0 0 0.15
0 1 0 0.1
0 -1 0 0.05
0 0 1 0.15
0 0 -1 0.15
1 0 -4 0.122
-2 0 1 0.14

loop_
_geom_angle_atom_site_label_1
_geom_angle_atom_site_label_2
_geom_angle_atom_site_label_3
_geom_angle
_geom_angle_site_symmetry_1
N5B Hg1 N1F 66.74(18) .
N5B Hg1 I12 124.54(13) .
N1F Hg1 I12 102.99(12) .
N5B Hg1 I11 103.83(12) .
N1F Hg1 I11 106.81(12) .
I12 Hg1 I11 130.15(2) .
C2A N1A C8AA 121.3(6) .
C2A N1A C1A 119.6(5) .
C8AA N1A C1A 119.0(6) .
N1A C1A H11A 109.4 .
N1A C1A H12A 109.5 .
H11A C1A H12A 109.5 .
N1A C1A H13A 109.5 .
H11A C1A H13A 109.5 .
H12A C1A H13A 109.5 .
O2A C2A N1A 122.0(7) .
O2A C2A N3A 120.3(6) .
N1A C2A N3A 117.6(6) .
C2A N3A C4A 126.5(6) .
C2A N3A C3A 116.0(5) .
C4A N3A C3A 117.2(6) .
N3A C3A H31A 109.5 .
N3A C3A H32A 109.4 .
H31A C3A H32A 109.5 .
N3A C3A H33A 109.6 .
H31A C3A H33A 109.5 .
H32A C3A H33A 109.5 .
O4A C4A N3A 122.4(6) .
O4A C4A C4AA 125.2(6) .
N3A C4A C4AA 112.4(6) .
N5A C4AA C8AA 120.5(6) .
N5A C4AA C4A 118.0(6) .
C8AA C4AA C4A 121.5(6) .
C6A N5A C4AA 119.1(6) .
N5A C6A C7A 120.3(6) .
N5A C6A C61A 114.4(6) .
C7A C6A C61A 125.3(6) .
N8A C7A C6A 120.1(6) .
N8A C7A C71A 114.6(6) .
C6A C7A C71A 125.3(6) .
C7A C71A H71A 109.4 .
C7A C71A H72A 109.6 .
H71A C71A H72A 109.5 .
C7A C71A H73A 109.4 .
H71A C71A H73A 109.5 .
H72A C71A H73A 109.5 .
C7A N8A C8AA 117.3(6) .
N8A C8AA C4AA 122.1(6) .
N8A C8AA N1A 117.7(6) .
C4AA C8AA N1A 120.2(6) .
N2F C61A C62A 108.2(5) .
N2F C61A C6A 112.5(5) .
C62A C61A C6A 108.1(5) .
N2F C61A C62B 109.6(5) .
C62A C61A C62B 108.2(5) .
C6A C61A C62B 110.1(5) .
C61A C62A H61A 109.5 .
C61A C62A H62A 109.5 .
H61A C62A H62A 109.5 .
C61A C62A H63A 109.4 .
H61A C62A H63A 109.5 .
H62A C62A H63A 109.5 .
C8AB N1B C2B 122.3(6) .
C8AB N1B C1B 120.9(6) .
C2B N1B C1B 116.6(6) .
N1B C1B H11B 109.4 .
N1B C1B H12B 109.7 .
H11B C1B H12B 109.5 .
N1B C1B H13B 109.4 .
H11B C1B H13B 109.5 .
H12B C1B H13B 109.5 .
O2B C2B N1B 122.6(7) .
O2B C2B N3B 120.7(7) .
N1B C2B N3B 116.7(6) .
C4B N3B C2B 125.4(6) .
C4B N3B C3B 118.0(6) .
C2B N3B C3B 116.6(6) .
N3B C3B H31B 109.4 .
N3B C3B H32B 109.5 .
H31B C3B H32B 109.5 .
N3B C3B H33B 109.4 .
H31B C3B H33B 109.5 .
H32B C3B H33B 109.5 .
O4B C4B N3B 122.3(6) .
O4B C4B C4AB 123.6(6) .
N3B C4B C4AB 114.1(6) .
N5B C4AB C8AB 120.2(6) .
N5B C4AB C4B 118.3(6) .
C8AB C4AB C4B 121.3(6) .
C6B N5B C4AB 119.8(6) .
C6B N5B Hg1 118.8(4) .
C4AB N5B Hg1 119.2(5) .
N5B C6B C7B 119.1(6) .
N5B C6B C61B 116.2(6) .
C7B C6B C61B 124.7(6) .
N8B C7B C6B 121.6(6) .
N8B C7B C71B 114.2(6) .
C6B C7B C71B 124.2(6) .
C7B C71B H71B 109.6 .
C7B C71B H72B 109.5 .
H71B C71B H72B 109.5 .
C7B C71B H73B 109.3 .
H71B C71B H73B 109.5 .
H72B C71B H73B 109.5 .
C7B N8B C8AB 117.3(6) .
N8B C8AB N1B 118.9(6) .
N8B C8AB C4AB 121.2(6) .
N1B C8AB C4AB 119.9(6) .
N1F C61B C6B 115.5(6) .
N1F C61B C62B 125.1(6) .
C6B C61B C62B 119.3(6) .
C61B C62B C61A 113.2(5) .
C61B C62B H61B 108.9 .
C61A C62B H61B 109.0 .
C61B C62B H62B 108.9 .
C61A C62B H62B 109.0 .
H61B C62B H62B 107.8 .
C61B N1F C1F 126.6(6) .
C61B N1F Hg1 114.9(4) .
C1F N1F Hg1 114.2(4) .
C2F N2F C61A 127.1(5) .
C2F N2F H2F 116.4 .
C61A N2F H2F 116.5 .
N1F C1F C2F 129.2(6) .
N1F C1F C6F 112.4(6) .
C2F C1F C6F 118.3(6) .
N2F C2F C1F 126.8(6) .
N2F C2F C3F 116.1(6) .
C1F C2F C3F 117.1(6) .
C4F C3F C2F 122.9(6) .
C4F C3F H3F 118.6 .
C2F C3F H3F 118.5 .
C3F C4F C5F 120.1(6) .
C3F C4F H4F 119.9 .
C5F C4F H4F 120.0 .
C6F C5F C4F 118.3(6) .
C6F C5F H5F 120.9 .
C4F C5F H5F 120.8 .
C5F C6F C1F 123.1(6) .
C5F C6F H6F 118.5 .
C1F C6F H6F 118.4 .
N1S C1S C2S 178.0(10) .
C1S C2S H21S 109.4 .
C1S C2S H22S 109.5 .
H21S C2S H22S 109.5 .
C1S C2S H23S 109.5 .
H21S C2S H23S 109.5 .
H22S C2S H23S 109.5 .
I21 Hg2 I21 180.0 3

loop_
_geom_bond_atom_site_label_1
_geom_bond_atom_site_label_2
_geom_bond_distance
_geom_bond_site_symmetry_2
Hg1 N5B 2.392(6) .
Hg1 N1F 2.533(5) .
Hg1 I12 2.6448(6) .
Hg1 I11 2.6888(6) .
N1A C2A 1.374(9) .
N1A C8AA 1.388(8) .
N1A C1A 1.475(9) .
C1A H11A 0.9800 .
C1A H12A 0.9800 .
C1A H13A 0.9800 .
C2A O2A 1.224(8) .
C2A N3A 1.377(9) .
N3A C4A 1.403(8) .
N3A C3A 1.463(9) .
C3A H31A 0.9800 .
C3A H32A 0.9800 .
C3A H33A 0.9800 .
C4A O4A 1.203(8) .
C4A C4AA 1.470(9) .
C4AA N5A 1.336(8) .
C4AA C8AA 1.380(9) .
N5A C6A 1.329(8) .
C6A C7A 1.429(9) .
C6A C61A 1.545(9) .
C7A N8A 1.348(8) .
C7A C71A 1.497(9) .
C71A H71A 0.9800 .
C71A H72A 0.9800 .
C71A H73A 0.9800 .
N8A C8AA 1.347(9) .
C61A N2F 1.457(8) .
C61A C62A 1.535(9) .
C61A C62B 1.555(9) .
C62A H61A 0.9800 .
C62A H62A 0.9800 .
C62A H63A 0.9800 .
N1B C8AB 1.372(9) .
N1B C2B 1.377(9) .
N1B C1B 1.469(9) .
C1B H11B 0.9800 .
C1B H12B 0.9800 .
C1B H13B 0.9800 .
C2B O2B 1.217(8) .
C2B N3B 1.414(10) .
N3B C4B 1.382(8) .
N3B C3B 1.482(9) .
C3B H31B 0.9800 .
C3B H32B 0.9800 .
C3B H33B 0.9800 .
C4B O4B 1.215(9) .
C4B C4AB 1.466(10) .
C4AB N5B 1.334(8) .
C4AB C8AB 1.391(10) .
N5B C6B 1.323(9) .
C6B C7B 1.411(10) .
C6B C61B 1.487(9) .
C7B N8B 1.340(9) .
C7B C71B 1.522(10) .
C71B H71B 0.9800 .
C71B H72B 0.9800 .
C71B H73B 0.9800 .
N8B C8AB 1.341(9) .
C61B N1F 1.288(9) .
C61B C62B 1.501(9) .
C62B H61B 0.9900 .
C62B H62B 0.9900 .
N1F C1F 1.406(8) .
N2F C2F 1.378(8) .
N2F H2F 0.8800 .
C1F C2F 1.418(9) .
C1F C6F 1.417(9) .
C2F C3F 1.429(9) .
C3F C4F 1.364(10) .
C3F H3F 0.9500 .
C4F C5F 1.405(10) .
C4F H4F 0.9500 .
C5F C6F 1.379(10) .
C5F H5F 0.9500 .
C6F H6F 0.9500 .
N1S C1S 1.135(12) .
C1S C2S 1.443(11) .
C2S H21S 0.9800 .
C2S H22S 0.9800 .
C2S H23S 0.9800 .
Hg2 I21 2.5828(7) 3
Hg2 I21 2.5828(7) .
